data_7135822
loop_
_publ_author_name
'Karger, Sebastian'
'Dr\"osemeier, Elias'
'Virovets, Alexander V.'
'Peresypkina, Eugenia'
'Lerner, Hans-Wolfram'
'M\"uller, Thomas'
'Wagner, Matthias'

_publ_section_title
;
 Something germane about germanium: facile access to Ge10 adamantane
;
_journal_name_full 'Chemical Communications'
_journal_paper_doi 10.1039/D6CC02368A
_journal_year 2026
_chemical_formula_moiety 'C33 H87 Ge6 K O6 Si7'
_chemical_formula_structural '[K(C12 H24 O6)][Si(Me3 Si Si)3(Ge Me2)6]'
_chemical_formula_sum 'C33 H87 Ge6 K O6 Si7'
_chemical_formula_weight 1251.29
_chemical_properties_physical Air-sensitive,Moisture-sensitive
_space_group_crystal_system monoclinic
_space_group_IT_number 11
_space_group_name_Hall '-P 2yb'
_space_group_name_H-M_alt 'P 1 21/m 1'
_atom_sites_solution_hydrogens geom
_atom_sites_solution_primary dual
_atom_sites_solution_secondary difmap
_audit_creation_method SHELXL-2019/3
_audit_update_record
;
2026-05-07 deposited with the CCDC.	2026-05-11 downloaded from the CCDC.
;
_cell_angle_alpha 90
_cell_angle_beta 112.666(3)
_cell_angle_gamma 90
_cell_formula_units_Z 2
_cell_length_a 12.0521(3)
_cell_length_b 18.6903(3)
_cell_length_c 14.0413(3)
_cell_measurement_reflns_used 10855
_cell_measurement_temperature 100(2)
_cell_measurement_theta_max 25.1550
_cell_measurement_theta_min 1.4970
_cell_volume 2918.63(12)
_computing_cell_refinement 'CrysAlisPro 1.171.43.144a (Rigaku OD, 2024)'
_computing_data_collection 'P24 beamline local software'
_computing_data_reduction 'CrysAlisPro 1.171.43.144a (Rigaku OD, 2024)'
_computing_publication_material 'IUCr PublCIF online service'
_computing_structure_refinement 'SHELXL-2019/2 (Sheldrick, 2019)'
_computing_structure_solution 'SHELXT (G. M. Sheldrick, 2015)'
_diffrn_ambient_temperature 100(2)
_diffrn_detector 'X-Spectrum Lambda 7.5M CdTe photon-counting detector'
_diffrn_detector_area_resol_mean 18.2
_diffrn_measured_fraction_theta_full 0.974
_diffrn_measured_fraction_theta_max 0.973
_diffrn_measurement_device 'DESY Petra3 P24 beamline, Huber diffractometer, Lambda 7.5M CdTe'
_diffrn_measurement_method '\f scans'
_diffrn_radiation_probe x-ray
_diffrn_radiation_type synchrotron
_diffrn_radiation_wavelength 0.500
_diffrn_reflns_av_R_equivalents 0.0784
_diffrn_reflns_av_unetI/netI 0.0764
_diffrn_reflns_Laue_measured_fraction_full 0.974
_diffrn_reflns_Laue_measured_fraction_max 0.973
_diffrn_reflns_limit_h_max 14
_diffrn_reflns_limit_h_min -14
_diffrn_reflns_limit_k_max 22
_diffrn_reflns_limit_k_min -22
_diffrn_reflns_limit_l_max 17
_diffrn_reflns_limit_l_min -17
_diffrn_reflns_number 26723
_diffrn_reflns_point_group_measured_fraction_full 0.974
_diffrn_reflns_point_group_measured_fraction_max 0.973
_diffrn_reflns_theta_full 17.458
_diffrn_reflns_theta_max 17.750
_diffrn_reflns_theta_min 1.499
_diffrn_source synchrotron
_exptl_absorpt_coefficient_mu 1.264
_exptl_absorpt_correction_T_max 1.00000
_exptl_absorpt_correction_T_min 0.79889
_exptl_absorpt_correction_type multi-scan
_exptl_absorpt_process_details
;
CrysAlisPro 1.171.43.144a (Rigaku Oxford Diffraction, 2024)
Empirical absorption correction using spherical harmonics,
implemented in SCALE3 ABSPACK scaling algorithm.
;
_exptl_crystal_colour yellow-orange
_exptl_crystal_density_diffrn 1.424
_exptl_crystal_description prism
_exptl_crystal_F_000 1284
_exptl_crystal_size_max 0.110
_exptl_crystal_size_mid 0.070
_exptl_crystal_size_min 0.060
_refine_diff_density_max 1.436
_refine_diff_density_min -0.534
_refine_diff_density_rms 0.134
_refine_ls_extinction_method none
_refine_ls_goodness_of_fit_ref 1.037
_refine_ls_hydrogen_treatment constr
_refine_ls_matrix_type full
_refine_ls_number_parameters 266
_refine_ls_number_reflns 5571
_refine_ls_number_restraints 9
_refine_ls_restrained_S_all 1.037
_refine_ls_R_factor_all 0.0711
_refine_ls_R_factor_gt 0.0553
_refine_ls_shift/su_max 0.001
_refine_ls_shift/su_mean 0.000
_refine_ls_structure_factor_coef Fsqd
_refine_ls_weighting_details 'w=1/[\s^2^(Fo^2^)+(0.0586P)^2^+4.0258P] where P=(Fo^2^+2Fc^2^)/3'
_refine_ls_weighting_scheme calc
_refine_ls_wR_factor_gt 0.1353
_refine_ls_wR_factor_ref 0.1433
_reflns_Friedel_coverage 0.000
_reflns_number_gt 4448
_reflns_number_total 5571
_reflns_threshold_expression 'I > 2\s(I)'
_cod_data_source_file d6cc02368a2.cif
_cod_data_source_block compound_[K(18-c-6)][3]
_cod_original_cell_volume 2918.64(11)
_cod_original_sg_symbol_H-M 'P 21/m'
_cod_database_code 7135822
_shelx_shelxl_version_number 2019/3
_shelx_space_group_comment
;
The symmetry employed for this shelxl refinement is uniquely defined
by the following loop, which should always be used as a source of
symmetry information in preference to the above space-group names.
They are only intended as comments.
;
_shelx_estimated_absorpt_t_min 0.873
_shelx_estimated_absorpt_t_max 0.928
_oxdiff_exptl_absorpt_empirical_full_min 0.443
_oxdiff_exptl_absorpt_empirical_full_max 2.949
_oxdiff_exptl_absorpt_empirical_details
;
Empirical correction (ABSPACK) includes:
- Absorption correction using spherical harmonics
- Frame scaling
;

loop_
_space_group_symop_operation_xyz
'x, y, z'
'-x, y+1/2, -z'
'-x, -y, -z'
'x, -y-1/2, z'

loop_
_atom_site_label
_atom_site_type_symbol
_atom_site_fract_x
_atom_site_fract_y
_atom_site_fract_z
_atom_site_U_iso_or_equiv
_atom_site_adp_type
_atom_site_occupancy
_atom_site_site_symmetry_order
_atom_site_calc_flag
_atom_site_refinement_flags_posn
_atom_site_refinement_flags_adp
_atom_site_refinement_flags_occupancy
_atom_site_disorder_assembly
_atom_site_disorder_group
Si1 Si 0.50470(15) 0.750000 0.14783(13) 0.0282(4) Uani 1 2 d S T P . .
Ge2 Ge 0.60536(4) 0.64653(2) 0.12086(4) 0.03054(16) Uani 1 1 d . . . . .
Si3 Si 0.81107(12) 0.64509(6) 0.23903(10) 0.0305(3) Uani 1 1 d . . . . .
Ge4 Ge 0.90570(6) 0.750000 0.20809(5) 0.03135(19) Uani 1 2 d S T P . .
Ge5 Ge 0.81613(4) 0.84794(3) 0.41182(4) 0.03455(16) Uani 1 1 d . . . . .
Ge6 Ge 0.52490(6) 0.750000 0.32463(5) 0.03346(19) Uani 1 2 d S T P . .
Si7 Si 0.72175(17) 0.750000 0.45980(14) 0.0353(4) Uani 1 2 d S T P . .
Si8 Si 0.30206(17) 0.750000 0.03286(16) 0.0415(5) Uani 1 2 d S T P . .
Si9 Si 0.90797(14) 0.54234(8) 0.21296(11) 0.0424(4) Uani 1 1 d . . . . .
C21 C 0.5938(5) 0.6412(3) -0.0237(4) 0.0466(13) Uani 1 1 d . . . . .
H21A H 0.664484 0.664095 -0.028788 0.070 Uiso 1 1 calc R U . . .
H21B H 0.520913 0.665986 -0.069018 0.070 Uiso 1 1 calc R U . . .
H21C H 0.590353 0.590999 -0.044618 0.070 Uiso 1 1 calc R U . . .
C22 C 0.5214(5) 0.5594(3) 0.1369(5) 0.0517(14) Uani 1 1 d . . . . .
H22A H 0.519092 0.558745 0.205891 0.078 Uiso 1 1 calc R U . . .
H22B H 0.564279 0.516995 0.127991 0.078 Uiso 1 1 calc R U . . .
H22C H 0.439080 0.559179 0.084698 0.078 Uiso 1 1 calc R U . . .
C41 C 0.9033(7) 0.750000 0.0663(6) 0.0437(17) Uani 1 2 d S T P . .
H41A H 0.918962 0.701498 0.048083 0.066 Uiso 0.5 1 calc R U P A -1
H41B H 0.965448 0.782530 0.062961 0.066 Uiso 0.5 1 calc R U P A -1
H41C H 0.824279 0.765971 0.017778 0.066 Uiso 0.5 1 calc R U P A -1
C42 C 1.0785(6) 0.750000 0.2967(7) 0.052(2) Uani 1 2 d S T P . .
H42A H 1.091902 0.721411 0.358711 0.078 Uiso 0.5 1 calc R U P B -1
H42B H 1.105373 0.799221 0.316811 0.078 Uiso 0.5 1 calc R U P B -1
H42C H 1.124039 0.729368 0.258752 0.078 Uiso 0.5 1 calc R U P B -1
C51 C 0.9863(5) 0.8535(3) 0.5092(4) 0.0542(15) Uani 1 1 d . . . . .
H51A H 1.032239 0.814969 0.494161 0.081 Uiso 1 1 calc R U . . .
H51B H 0.990752 0.848399 0.580088 0.081 Uiso 1 1 calc R U . . .
H51C H 1.019978 0.899841 0.501634 0.081 Uiso 1 1 calc R U . . .
C52 C 0.7466(5) 0.9377(3) 0.4387(4) 0.0507(14) Uani 1 1 d . . . . .
H52A H 0.794415 0.978408 0.432290 0.076 Uiso 1 1 calc R U . . .
H52B H 0.747093 0.936511 0.508696 0.076 Uiso 1 1 calc R U . . .
H52C H 0.663660 0.942660 0.388601 0.076 Uiso 1 1 calc R U . . .
C61 C 0.4337(5) 0.6663(3) 0.3434(4) 0.0441(12) Uani 1 1 d . . . . .
H61A H 0.350921 0.668154 0.292213 0.066 Uiso 1 1 calc R U . . .
H61B H 0.432952 0.667429 0.412981 0.066 Uiso 1 1 calc R U . . .
H61C H 0.472159 0.622059 0.334415 0.066 Uiso 1 1 calc R U . . .
C81 C 0.2855(8) 0.750000 -0.1056(6) 0.069(3) Uani 1 2 d S T P . .
H81A H 0.300900 0.798216 -0.125097 0.103 Uiso 0.5 1 calc R U P C -1
H81B H 0.203691 0.735341 -0.149671 0.103 Uiso 0.5 1 calc R U P C -1
H81C H 0.343366 0.716443 -0.114362 0.103 Uiso 0.5 1 calc R U P C -1
C82 C 0.2226(6) 0.6692(4) 0.0544(6) 0.078(2) Uani 1 1 d . . . . .
H82A H 0.255673 0.626042 0.035561 0.116 Uiso 1 1 calc R U . . .
H82B H 0.136559 0.672664 0.011591 0.116 Uiso 1 1 calc R U . . .
H82C H 0.234019 0.666609 0.127292 0.116 Uiso 1 1 calc R U . . .
C91 C 0.9187(7) 0.5413(4) 0.0845(5) 0.072(2) Uani 1 1 d . . . . .
H91A H 0.840998 0.555037 0.031317 0.108 Uiso 1 1 calc R U . . .
H91B H 0.940083 0.493103 0.069977 0.108 Uiso 1 1 calc R U . . .
H91C H 0.980558 0.575267 0.084295 0.108 Uiso 1 1 calc R U . . .
C92 C 0.8285(7) 0.4587(3) 0.2224(6) 0.080(2) Uani 1 1 d . . . . .
H92A H 0.746814 0.459057 0.169258 0.121 Uiso 1 1 calc R U . . .
H92B H 0.824620 0.455998 0.290783 0.121 Uiso 1 1 calc R U . . .
H92C H 0.872318 0.417184 0.212254 0.121 Uiso 1 1 calc R U . . .
C93 C 1.0627(6) 0.5358(4) 0.3132(6) 0.090(3) Uani 1 1 d . . . . .
H93A H 1.112716 0.573743 0.302313 0.136 Uiso 1 1 calc R U . . .
H93B H 1.096938 0.489059 0.308373 0.136 Uiso 1 1 calc R U . . .
H93C H 1.059947 0.541213 0.381647 0.136 Uiso 1 1 calc R U . . .
K1 K 0.60747(13) 0.750000 0.64567(12) 0.0393(4) Uani 1 2 d S T P . .
O1 O 0.8325(5) 0.750000 0.8010(4) 0.0602(15) Uani 1 2 d DS T P . .
O2 O 0.7228(4) 0.8815(2) 0.7209(3) 0.0610(11) Uani 1 1 d D . . . .
O3 O 0.4716(4) 0.8762(3) 0.6100(4) 0.0721(13) Uani 1 1 d D . . . .
O4 O 0.3841(5) 0.750000 0.6615(5) 0.0629(16) Uani 1 2 d DS T P . .
C1C C 0.8958(6) 0.8134(4) 0.8010(6) 0.087(3) Uani 1 1 d D . . . .
H1CA H 0.909427 0.816786 0.735939 0.105 Uiso 1 1 calc R U . . .
H1CB H 0.975091 0.812557 0.859203 0.105 Uiso 1 1 calc R U . . .
C2C C 0.8249(7) 0.8769(4) 0.8110(6) 0.084(2) Uani 1 1 d D . . . .
H2CA H 0.802224 0.871018 0.871168 0.100 Uiso 1 1 calc R U . . .
H2CB H 0.873487 0.921089 0.820785 0.100 Uiso 1 1 calc R U . . .
C3C C 0.6501(8) 0.9408(3) 0.7212(6) 0.085(3) Uani 1 1 d D . . . .
H3CA H 0.695135 0.985924 0.726926 0.102 Uiso 1 1 calc R U . . .
H3CB H 0.624850 0.937623 0.780333 0.102 Uiso 1 1 calc R U . . .
C4C C 0.5433(7) 0.9387(3) 0.6222(6) 0.085(3) Uani 1 1 d D . . . .
H4CA H 0.492939 0.981363 0.618193 0.102 Uiso 1 1 calc R U . . .
H4CB H 0.570778 0.941446 0.564306 0.102 Uiso 1 1 calc R U . . .
C5C C 0.3968(7) 0.8760(4) 0.6636(6) 0.081(2) Uani 1 1 d D . . . .
H5CA H 0.348507 0.920508 0.648659 0.097 Uiso 1 1 calc R U . . .
H5CB H 0.445558 0.874309 0.738674 0.097 Uiso 1 1 calc R U . . .
C6C C 0.3153(6) 0.8127(4) 0.6329(6) 0.075(2) Uani 1 1 d D . . . .
H6CA H 0.257507 0.814572 0.667355 0.090 Uiso 1 1 calc R U . . .
H6CB H 0.269111 0.813102 0.557303 0.090 Uiso 1 1 calc R U . . .

loop_
_atom_site_aniso_label
_atom_site_aniso_U_11
_atom_site_aniso_U_22
_atom_site_aniso_U_33
_atom_site_aniso_U_23
_atom_site_aniso_U_13
_atom_site_aniso_U_12
Si1 0.0279(9) 0.0281(9) 0.0298(9) 0.000 0.0124(7) 0.000
Ge2 0.0339(3) 0.0248(3) 0.0337(3) -0.00334(18) 0.0139(2) -0.00141(18)
Si3 0.0328(7) 0.0281(7) 0.0328(7) 0.0030(5) 0.0151(5) 0.0051(5)
Ge4 0.0287(4) 0.0332(4) 0.0356(4) 0.000 0.0163(3) 0.000
Ge5 0.0362(3) 0.0352(3) 0.0331(3) -0.0056(2) 0.0143(2) -0.0031(2)
Ge6 0.0334(4) 0.0367(4) 0.0337(4) 0.000 0.0167(3) 0.000
Si7 0.0369(10) 0.0400(11) 0.0301(9) 0.000 0.0140(8) 0.000
Si8 0.0290(10) 0.0508(12) 0.0401(11) 0.000 0.0082(8) 0.000
Si9 0.0523(9) 0.0354(8) 0.0447(8) 0.0084(6) 0.0247(7) 0.0173(6)
C21 0.050(3) 0.057(3) 0.033(3) -0.014(2) 0.016(2) 0.003(3)
C22 0.055(3) 0.028(3) 0.069(4) -0.003(3) 0.021(3) -0.006(2)
C41 0.057(5) 0.041(4) 0.042(4) 0.000 0.030(4) 0.000
C42 0.032(4) 0.066(5) 0.061(5) 0.000 0.021(4) 0.000
C51 0.046(3) 0.075(4) 0.040(3) -0.008(3) 0.015(2) -0.017(3)
C52 0.068(4) 0.034(3) 0.058(3) -0.013(2) 0.032(3) -0.001(3)
C61 0.047(3) 0.051(3) 0.036(3) 0.008(2) 0.018(2) -0.010(2)
C81 0.048(5) 0.107(8) 0.041(5) 0.000 0.007(4) 0.000
C82 0.039(3) 0.097(5) 0.081(5) 0.018(4) 0.005(3) -0.019(3)
C91 0.108(5) 0.061(4) 0.068(4) 0.017(3) 0.059(4) 0.043(4)
C92 0.118(6) 0.032(3) 0.118(6) 0.009(3) 0.075(5) 0.015(4)
C93 0.076(5) 0.090(6) 0.088(5) -0.017(4) 0.011(4) 0.050(4)
K1 0.0388(8) 0.0358(8) 0.0478(9) 0.000 0.0218(7) 0.000
O1 0.046(3) 0.081(4) 0.051(3) 0.000 0.016(3) 0.000
O2 0.093(3) 0.042(2) 0.059(3) -0.0096(19) 0.040(2) -0.014(2)
O3 0.083(3) 0.067(3) 0.085(3) 0.021(2) 0.052(3) 0.032(3)
O4 0.042(3) 0.073(4) 0.073(4) 0.000 0.021(3) 0.000
C1C 0.053(4) 0.140(8) 0.063(4) -0.007(5) 0.015(3) -0.045(5)
C2C 0.108(6) 0.080(5) 0.063(4) -0.018(4) 0.033(4) -0.056(5)
C3C 0.160(8) 0.034(3) 0.100(6) -0.010(4) 0.094(6) -0.007(4)
C4C 0.145(8) 0.037(4) 0.113(7) 0.022(4) 0.092(6) 0.032(4)
C5C 0.106(6) 0.064(4) 0.105(6) 0.029(4) 0.077(5) 0.035(4)
C6C 0.050(4) 0.109(6) 0.070(4) 0.019(4) 0.027(3) 0.030(4)

loop_
_atom_type_symbol
_atom_type_description
_atom_type_scat_dispersion_real
_atom_type_scat_dispersion_imag
_atom_type_scat_source
C C 0.0007 0.0007 'International Tables Vol C Tables 4.2.6.8 and 6.1.1.4'
H H 0.0000 0.0000 'International Tables Vol C Tables 4.2.6.8 and 6.1.1.4'
O O 0.0040 0.0028 'International Tables Vol C Tables 4.2.6.8 and 6.1.1.4'
Si Si 0.0419 0.0342 'International Tables Vol C Tables 4.2.6.8 and 6.1.1.4'
K K 0.1162 0.1249 'International Tables Vol C Tables 4.2.6.8 and 6.1.1.4'
Ge Ge 0.3137 0.9739 'International Tables Vol C Tables 4.2.6.8 and 6.1.1.4'

loop_
_geom_angle_atom_site_label_1
_geom_angle_atom_site_label_2
_geom_angle_atom_site_label_3
_geom_angle
_geom_angle_site_symmetry_1
_geom_angle_site_symmetry_3
_geom_angle_publ_flag
Si8 Si1 Ge2 110.34(6) . . ?
Si8 Si1 Ge2 110.34(6) . 4_575 ?
Ge2 Si1 Ge2 108.07(7) . 4_575 ?
Si8 Si1 Ge6 112.01(8) . . ?
Ge2 Si1 Ge6 107.98(5) . . ?
Ge2 Si1 Ge6 107.98(5) 4_575 . ?
C22 Ge2 C21 103.8(2) . . ?
C22 Ge2 Si1 109.61(18) . . ?
C21 Ge2 Si1 111.29(17) . . ?
C22 Ge2 Si3 110.55(18) . . ?
C21 Ge2 Si3 110.75(17) . . ?
Si1 Ge2 Si3 110.66(5) . . ?
Si9 Si3 Ge4 109.98(6) . . ?
Si9 Si3 Ge2 110.22(6) . . ?
Ge4 Si3 Ge2 107.70(5) . . ?
Si9 Si3 Ge5 112.36(6) . 4_575 ?
Ge4 Si3 Ge5 108.07(5) . 4_575 ?
Ge2 Si3 Ge5 108.37(5) . 4_575 ?
C42 Ge4 C41 103.7(3) . . ?
C42 Ge4 Si3 110.30(12) . 4_575 ?
C41 Ge4 Si3 111.07(12) . 4_575 ?
C42 Ge4 Si3 110.30(12) . . ?
C41 Ge4 Si3 111.07(12) . . ?
Si3 Ge4 Si3 110.20(6) 4_575 . ?
C52 Ge5 C51 103.1(3) . . ?
C52 Ge5 Si7 108.29(17) . . ?
C51 Ge5 Si7 108.94(18) . . ?
C52 Ge5 Si3 107.41(17) . 4_575 ?
C51 Ge5 Si3 108.09(18) . 4_575 ?
Si7 Ge5 Si3 119.78(5) . 4_575 ?
C61 Ge6 C61 103.8(3) . 4_575 ?
C61 Ge6 Si1 107.27(16) . . ?
C61 Ge6 Si1 107.27(16) 4_575 . ?
C61 Ge6 Si7 108.89(16) . . ?
C61 Ge6 Si7 108.89(16) 4_575 . ?
Si1 Ge6 Si7 119.57(7) . . ?
Ge5 Si7 Ge5 100.25(7) . 4_575 ?
Ge5 Si7 Ge6 102.14(6) . . ?
Ge5 Si7 Ge6 102.14(6) 4_575 . ?
Ge5 Si7 K1 126.67(4) . . ?
Ge5 Si7 K1 126.67(4) 4_575 . ?
Ge6 Si7 K1 92.16(6) . . ?
C82 Si8 C82 107.4(5) 4_575 . ?
C82 Si8 C81 108.1(3) 4_575 . ?
C82 Si8 C81 108.1(3) . . ?
C82 Si8 Si1 110.4(2) 4_575 . ?
C82 Si8 Si1 110.4(2) . . ?
C81 Si8 Si1 112.3(3) . . ?
C93 Si9 C91 108.1(4) . . ?
C93 Si9 C92 106.5(4) . . ?
C91 Si9 C92 106.9(3) . . ?
C93 Si9 Si3 110.5(2) . . ?
C91 Si9 Si3 112.61(19) . . ?
C92 Si9 Si3 112.0(2) . . ?
Ge2 C21 H21A 109.5 . . ?
Ge2 C21 H21B 109.5 . . ?
H21A C21 H21B 109.5 . . ?
Ge2 C21 H21C 109.5 . . ?
H21A C21 H21C 109.5 . . ?
H21B C21 H21C 109.5 . . ?
Ge2 C22 H22A 109.5 . . ?
Ge2 C22 H22B 109.5 . . ?
H22A C22 H22B 109.5 . . ?
Ge2 C22 H22C 109.5 . . ?
H22A C22 H22C 109.5 . . ?
H22B C22 H22C 109.5 . . ?
Ge4 C41 H41A 109.5 . . ?
Ge4 C41 H41B 109.5 . . ?
H41A C41 H41B 109.5 . . ?
Ge4 C41 H41C 109.5 . . ?
H41A C41 H41C 109.5 . . ?
H41B C41 H41C 109.5 . . ?
Ge4 C42 H42A 109.5 . . ?
Ge4 C42 H42B 109.5 . . ?
H42A C42 H42B 109.5 . . ?
Ge4 C42 H42C 109.5 . . ?
H42A C42 H42C 109.5 . . ?
H42B C42 H42C 109.5 . . ?
Ge5 C51 H51A 109.5 . . ?
Ge5 C51 H51B 109.5 . . ?
H51A C51 H51B 109.5 . . ?
Ge5 C51 H51C 109.5 . . ?
H51A C51 H51C 109.5 . . ?
H51B C51 H51C 109.5 . . ?
Ge5 C52 H52A 109.5 . . ?
Ge5 C52 H52B 109.5 . . ?
H52A C52 H52B 109.5 . . ?
Ge5 C52 H52C 109.5 . . ?
H52A C52 H52C 109.5 . . ?
H52B C52 H52C 109.5 . . ?
Ge6 C61 H61A 109.5 . . ?
Ge6 C61 H61B 109.5 . . ?
H61A C61 H61B 109.5 . . ?
Ge6 C61 H61C 109.5 . . ?
H61A C61 H61C 109.5 . . ?
H61B C61 H61C 109.5 . . ?
Si8 C81 H81A 109.5 . . ?
Si8 C81 H81B 109.5 . . ?
H81A C81 H81B 109.5 . . ?
Si8 C81 H81C 109.5 . . ?
H81A C81 H81C 109.5 . . ?
H81B C81 H81C 109.5 . . ?
Si8 C82 H82A 109.5 . . ?
Si8 C82 H82B 109.5 . . ?
H82A C82 H82B 109.5 . . ?
Si8 C82 H82C 109.5 . . ?
H82A C82 H82C 109.5 . . ?
H82B C82 H82C 109.5 . . ?
Si9 C91 H91A 109.5 . . ?
Si9 C91 H91B 109.5 . . ?
H91A C91 H91B 109.5 . . ?
Si9 C91 H91C 109.5 . . ?
H91A C91 H91C 109.5 . . ?
H91B C91 H91C 109.5 . . ?
Si9 C92 H92A 109.5 . . ?
Si9 C92 H92B 109.5 . . ?
H92A C92 H92B 109.5 . . ?
Si9 C92 H92C 109.5 . . ?
H92A C92 H92C 109.5 . . ?
H92B C92 H92C 109.5 . . ?
Si9 C93 H93A 109.5 . . ?
Si9 C93 H93B 109.5 . . ?
H93A C93 H93B 109.5 . . ?
Si9 C93 H93C 109.5 . . ?
H93A C93 H93C 109.5 . . ?
H93B C93 H93C 109.5 . . ?
O1 K1 O4 128.70(18) . . ?
O1 K1 O3 118.13(12) . 4_575 ?
O4 K1 O3 59.89(10) . 4_575 ?
O1 K1 O3 118.13(12) . . ?
O4 K1 O3 59.89(10) . . ?
O3 K1 O3 114.5(2) 4_575 . ?
O1 K1 O2 60.64(10) . 4_575 ?
O4 K1 O2 108.79(11) . 4_575 ?
O3 K1 O2 60.24(15) 4_575 4_575 ?
O3 K1 O2 165.77(13) . 4_575 ?
O1 K1 O2 60.64(10) . . ?
O4 K1 O2 108.79(11) . . ?
O3 K1 O2 165.77(13) 4_575 . ?
O3 K1 O2 60.24(15) . . ?
O2 K1 O2 121.2(2) 4_575 . ?
O1 K1 Si7 92.39(13) . . ?
O4 K1 Si7 138.91(14) . . ?
O3 K1 Si7 104.20(9) 4_575 . ?
O3 K1 Si7 104.20(9) . . ?
O2 K1 Si7 90.03(9) 4_575 . ?
O2 K1 Si7 90.03(9) . . ?
C1C O1 C1C 114.4(8) . 4_575 ?
C1C O1 K1 111.6(4) . . ?
C1C O1 K1 111.6(4) 4_575 . ?
C2C O2 C3C 112.3(5) . . ?
C2C O2 K1 115.1(4) . . ?
C3C O2 K1 117.9(4) . . ?
C5C O3 C4C 115.5(5) . . ?
C5C O3 K1 111.1(4) . . ?
C4C O3 K1 112.5(4) . . ?
C6C O4 C6C 113.4(7) . 4_575 ?
C6C O4 K1 117.4(4) . . ?
C6C O4 K1 117.4(4) 4_575 . ?
O1 C1C C2C 109.7(5) . . ?
O1 C1C H1CA 109.7 . . ?
C2C C1C H1CA 109.7 . . ?
O1 C1C H1CB 109.7 . . ?
C2C C1C H1CB 109.7 . . ?
H1CA C1C H1CB 108.2 . . ?
O2 C2C C1C 107.5(5) . . ?
O2 C2C H2CA 110.2 . . ?
C1C C2C H2CA 110.2 . . ?
O2 C2C H2CB 110.2 . . ?
C1C C2C H2CB 110.2 . . ?
H2CA C2C H2CB 108.5 . . ?
O2 C3C C4C 106.9(5) . . ?
O2 C3C H3CA 110.3 . . ?
C4C C3C H3CA 110.3 . . ?
O2 C3C H3CB 110.3 . . ?
C4C C3C H3CB 110.3 . . ?
H3CA C3C H3CB 108.6 . . ?
O3 C4C C3C 113.6(5) . . ?
O3 C4C H4CA 108.9 . . ?
C3C C4C H4CA 108.9 . . ?
O3 C4C H4CB 108.9 . . ?
C3C C4C H4CB 108.9 . . ?
H4CA C4C H4CB 107.7 . . ?
O3 C5C C6C 109.9(6) . . ?
O3 C5C H5CA 109.7 . . ?
C6C C5C H5CA 109.7 . . ?
O3 C5C H5CB 109.7 . . ?
C6C C5C H5CB 109.7 . . ?
H5CA C5C H5CB 108.2 . . ?
O4 C6C C5C 109.2(5) . . ?
O4 C6C H6CA 109.8 . . ?
C5C C6C H6CA 109.8 . . ?
O4 C6C H6CB 109.8 . . ?
C5C C6C H6CB 109.8 . . ?
H6CA C6C H6CB 108.3 . . ?

loop_
_geom_bond_atom_site_label_1
_geom_bond_atom_site_label_2
_geom_bond_distance
_geom_bond_site_symmetry_2
_geom_bond_publ_flag
Si1 Si8 2.352(3) . ?
Si1 Ge2 2.3893(11) . ?
Si1 Ge2 2.3893(11) 4_575 ?
Si1 Ge6 2.3992(18) . ?
Ge2 C22 1.976(5) . ?
Ge2 C21 1.982(5) . ?
Ge2 Si3 2.3938(14) . ?
Si3 Si9 2.3484(18) . ?
Si3 Ge4 2.3909(13) . ?
Si3 Ge5 2.4069(13) 4_575 ?
Ge4 C42 1.972(7) . ?
Ge4 C41 1.979(7) . ?
Ge5 C52 1.976(5) . ?
Ge5 C51 1.981(6) . ?
Ge5 Si7 2.3852(13) . ?
Ge6 C61 1.987(5) . ?
Ge6 C61 1.987(5) 4_575 ?
Ge6 Si7 2.400(2) . ?
Si7 K1 3.388(2) . ?
Si8 C82 1.874(7) 4_575 ?
Si8 C82 1.874(7) . ?
Si8 C81 1.876(9) . ?
Si9 C93 1.857(7) . ?
Si9 C91 1.858(6) . ?
Si9 C92 1.864(7) . ?
C21 H21A 0.9800 . ?
C21 H21B 0.9800 . ?
C21 H21C 0.9800 . ?
C22 H22A 0.9800 . ?
C22 H22B 0.9800 . ?
C22 H22C 0.9800 . ?
C41 H41A 0.9800 . ?
C41 H41B 0.9800 . ?
C41 H41C 0.9800 . ?
C42 H42A 0.9800 . ?
C42 H42B 0.9800 . ?
C42 H42C 0.9800 . ?
C51 H51A 0.9800 . ?
C51 H51B 0.9800 . ?
C51 H51C 0.9800 . ?
C52 H52A 0.9800 . ?
C52 H52B 0.9800 . ?
C52 H52C 0.9800 . ?
C61 H61A 0.9800 . ?
C61 H61B 0.9800 . ?
C61 H61C 0.9800 . ?
C81 H81A 0.9800 . ?
C81 H81B 0.9800 . ?
C81 H81C 0.9800 . ?
C82 H82A 0.9800 . ?
C82 H82B 0.9800 . ?
C82 H82C 0.9800 . ?
C91 H91A 0.9800 . ?
C91 H91B 0.9800 . ?
C91 H91C 0.9800 . ?
C92 H92A 0.9800 . ?
C92 H92B 0.9800 . ?
C92 H92C 0.9800 . ?
C93 H93A 0.9800 . ?
C93 H93B 0.9800 . ?
C93 H93C 0.9800 . ?
K1 O1 2.748(6) . ?
K1 O4 2.785(6) . ?
K1 O3 2.805(4) 4_575 ?
K1 O3 2.805(4) . ?
K1 O2 2.821(4) 4_575 ?
K1 O2 2.821(4) . ?
O1 C1C 1.409(7) . ?
O1 C1C 1.409(7) 4_575 ?
O2 C2C 1.386(8) . ?
O2 C3C 1.413(7) . ?
O3 C5C 1.379(7) . ?
O3 C4C 1.424(8) . ?
O4 C6C 1.402(7) . ?
O4 C6C 1.402(7) 4_575 ?
C1C C2C 1.502(8) . ?
C1C H1CA 0.9900 . ?
C1C H1CB 0.9900 . ?
C2C H2CA 0.9900 . ?
C2C H2CB 0.9900 . ?
C3C C4C 1.487(8) . ?
C3C H3CA 0.9900 . ?
C3C H3CB 0.9900 . ?
C4C H4CA 0.9900 . ?
C4C H4CB 0.9900 . ?
C5C C6C 1.492(7) . ?
C5C H5CA 0.9900 . ?
C5C H5CB 0.9900 . ?
C6C H6CA 0.9900 . ?
C6C H6CB 0.9900 . ?

loop_
_geom_torsion_atom_site_label_1
_geom_torsion_atom_site_label_2
_geom_torsion_atom_site_label_3
_geom_torsion_atom_site_label_4
_geom_torsion
_geom_torsion_site_symmetry_1
_geom_torsion_site_symmetry_2
_geom_torsion_site_symmetry_3
_geom_torsion_site_symmetry_4
_geom_torsion_publ_flag
C1C O1 C1C C2C -174.8(4) 4_575 . . . ?
K1 O1 C1C C2C 57.3(6) . . . . ?
C3C O2 C2C C1C -178.9(5) . . . . ?
K1 O2 C2C C1C 42.6(6) . . . . ?
O1 C1C C2C O2 -67.8(7) . . . . ?
C2C O2 C3C C4C -178.9(5) . . . . ?
K1 O2 C3C C4C -41.6(6) . . . . ?
C5C O3 C4C C3C 78.1(7) . . . . ?
K1 O3 C4C C3C -50.9(6) . . . . ?
O2 C3C C4C O3 62.0(7) . . . . ?
C4C O3 C5C C6C 172.2(6) . . . . ?
K1 O3 C5C C6C -58.1(7) . . . . ?
C6C O4 C6C C5C -178.2(4) 4_575 . . . ?
K1 O4 C6C C5C -36.0(7) . . . . ?
O3 C5C C6C O4 63.8(8) . . . . ?
